data_2011122
loop_
_publ_author_name
'Hajem, Amen Allah'
'Trojette, Basma'
'Driss, Ahmed'
'Jouini, Tahar'

_publ_section_title
;
 Layered zincoarsenate templated by
 <i>N</i>,<i>N</i>,<i>N</i>',<i>N</i>'-tetramethylethylene-diamine
 molecules
;
_journal_issue 7
_journal_name_full 'Acta Crystallographica Section C'
_journal_page_first 793
_journal_page_last 794
_journal_paper_doi 10.1107/S0108270100005370
_journal_volume 56
_journal_year 2000
_chemical_formula_iupac '(C6 H18 N2)0.5 [Zn2 (As O4) (H As O4) (H2 O)2]'
_chemical_formula_moiety '0.5C6 H18 N2 2+, As2 H5 O10 Zn2 1-'
_chemical_formula_sum 'C3 H14 As2 N O10 Zn2'
_chemical_formula_weight 504.73
_chemical_name_common '0.5C6 H18 N2 2+, As2 H5 O10 Zn2 1-'
_chemical_name_systematic
;
N,N,N',N'-tetramethylethylenediammonium
(arsenate)diaqua(hydrogen arsenate)dizinc(II)
;
_space_group_IT_number 2
_symmetry_cell_setting triclinic
_symmetry_space_group_name_Hall '-P 1'
_symmetry_space_group_name_H-M 'P -1'
_audit_creation_method SHELXL-97
_cell_angle_alpha 101.15(2)
_cell_angle_beta 96.64(2)
_cell_angle_gamma 102.790(10)
_cell_formula_units_Z 2
_cell_length_a 8.0870(10)
_cell_length_b 11.354(2)
_cell_length_c 6.622(2)
_cell_measurement_reflns_used 25
_cell_measurement_temperature 293(2)
_cell_measurement_theta_max 13.93
_cell_measurement_theta_min 11.24
_cell_volume 573.7(2)
_computing_cell_refinement 'CAD-4 EXPRESS'
_computing_data_collection 'CAD-4 EXPRESS (Duisenberg, 1992; Mac\'i\<cek & Yordanov, 1992)'
_computing_data_reduction 'MolEN (Fair, 1990)'
_computing_publication_material SHELXL97
_computing_structure_refinement 'SHELXL97 (Sheldrick, 1997)'
_computing_structure_solution 'SHELXS97 (Sheldrick, 1990)'
_diffrn_ambient_temperature 293(2)
_diffrn_measured_fraction_theta_full 1.000
_diffrn_measured_fraction_theta_max 1.000
_diffrn_measurement_device 'Enraf-Nonius CAD-4'
_diffrn_measurement_method \w/2\q
_diffrn_radiation_monochromator graphite
_diffrn_radiation_source 'fine-focus sealed tube'
_diffrn_radiation_type MoK\a
_diffrn_radiation_wavelength .71069
_diffrn_reflns_av_R_equivalents .020
_diffrn_reflns_av_sigmaI/netI .0147
_diffrn_reflns_limit_h_max 10
_diffrn_reflns_limit_h_min -10
_diffrn_reflns_limit_k_max 0
_diffrn_reflns_limit_k_min -14
_diffrn_reflns_limit_l_max 8
_diffrn_reflns_limit_l_min -8
_diffrn_reflns_number 2630
_diffrn_reflns_theta_full 26.97
_diffrn_reflns_theta_max 26.97
_diffrn_reflns_theta_min 2.62
_diffrn_standards_decay_% .7
_diffrn_standards_interval_time 120
_diffrn_standards_number 2
_exptl_absorpt_coefficient_mu 9.952
_exptl_absorpt_correction_T_max .248
_exptl_absorpt_correction_T_min .063
_exptl_absorpt_correction_type '\y scan'
_exptl_absorpt_process_details '(North et al., 1968)'
_exptl_crystal_colour colourless
_exptl_crystal_density_diffrn 2.922
_exptl_crystal_density_meas ?
_exptl_crystal_density_method 'not measured'
_exptl_crystal_description plate
_exptl_crystal_F_000 490
_exptl_crystal_size_max .45
_exptl_crystal_size_mid .25
_exptl_crystal_size_min .14
_refine_diff_density_max 1.452
_refine_diff_density_min -.785
_refine_ls_extinction_coef .0095(10)
_refine_ls_extinction_method SHELXL97
_refine_ls_goodness_of_fit_ref 1.120
_refine_ls_hydrogen_treatment mixed
_refine_ls_matrix_type full
_refine_ls_number_parameters 196
_refine_ls_number_reflns 2499
_refine_ls_number_restraints 5
_refine_ls_restrained_S_all 1.119
_refine_ls_R_factor_all .030
_refine_ls_R_factor_gt .027
_refine_ls_shift/su_max <0.001
_refine_ls_shift/su_mean .000
_refine_ls_structure_factor_coef Fsqd
_refine_ls_weighting_details 'w = 1/[\s^2^(Fo^2^)+(0.0505P)^2^+0.7750P] where P = (Fo^2^+2Fc^2^)/3'
_refine_ls_weighting_scheme calc
_refine_ls_wR_factor_ref .077
_reflns_number_gt 2284
_reflns_number_total 2499
_reflns_threshold_expression I>2\s(I)
_cod_data_source_file gd1075.cif
_cod_data_source_block I
_cod_depositor_comments
;
The following automatic conversions were performed:

'_exptl_crystal_density_meas' value 'none' was changed to '?' - the
value is perceived as not measured.

Automatic conversion script
Id: cif_fix_values 3008 2015-01-20 13:52:24Z robertas 

The following automatic conversions were performed:

'_refine_ls_weighting_scheme' value 'calc w =
1/[\s^2^(Fo^2^)+(0.0505P)^2^+0.7750P] where P = (Fo^2^+2Fc^2^)/3' was
changed to 'calc'. New tag '_refine_ls_weighting_details' was
created. The value of the new tag was set to 'w =
1/[\s^2^(Fo^2^)+(0.0505P)^2^+0.7750P] where P = (Fo^2^+2Fc^2^)/3'.

Automatic conversion script
Id: cif_fix_values 3143 2015-03-26 13:38:13Z robertas 
;
_cod_database_code 2011122

loop_
_symmetry_equiv_pos_as_xyz
'x, y, z'
'-x, -y, -z'

loop_
_atom_site_label
_atom_site_fract_x
_atom_site_fract_y
_atom_site_fract_z
_atom_site_U_iso_or_equiv
_atom_site_adp_type
_atom_site_calc_flag
_atom_site_refinement_flags
_atom_site_occupancy
_atom_site_disorder_assembly
_atom_site_disorder_group
_atom_site_type_symbol
As1 .45470(4) .15530(3) .18012(5) .00920(10) Uani d . 1 . . As
As2 -.13060(4) .12917(3) -.31863(5) .00800(10) Uani d . 1 . . As
Zn1 .11517(5) -.04617(4) -.15912(6) .01190(10) Uani d . 1 . . Zn
Zn2 .43666(5) .08903(4) -.33855(6) .01070(10) Uani d . 1 . . Zn
O1 .3695(3) .2702(2) .2734(4) .0184(5) Uani d . 1 . . O
O2 .4659(3) .0665(2) .3523(3) .0125(5) Uani d . 1 . . O
O3 .3543(3) .0721(2) -.0584(4) .0137(5) Uani d . 1 . . O
O4 .6634(3) .2186(3) .1535(4) .0240(6) Uani d . 1 . . O
HO4 .6724 .2048 .0296 .05(2) Uiso calc R 1 . . H
O5 .0273(3) .2501(2) -.3265(4) .0157(5) Uani d . 1 . . O
O6 -.1891(3) .0324(2) -.5578(3) .0113(5) Uani d . 1 . . O
O7 -.0696(3) .0499(2) -.1435(4) .0138(5) Uani d . 1 . . O
O8 -.2938(3) .1892(2) -.2375(4) .0122(5) Uani d . 1 . . O
OW1 .3595(3) .2523(2) -.3272(4) .0165(5) Uani d D 1 . . O
OW2 -.0281(3) -.2236(2) -.2659(4) .0170(5) Uani d D 1 . . O
N .2025(4) .5578(3) .2035(5) .0192(6) Uani d D 1 . . N
C1 .2376(6) .5494(4) .4263(6) .0294(9) Uani d . 1 . . C
H1C1 .1718 .5953 .5071 .05(2) Uiso calc R 1 . . H
H2C1 .3578 .5834 .4800 .07(2) Uiso calc R 1 . . H
H3C1 .2057 .4641 .4349 .030(10) Uiso calc R 1 . . H
C2 .3305(5) .5121(4) .0834(7) .0273(9) Uani d . 1 . . C
H1C2 .3127 .5257 -.0553 .030(10) Uiso calc R 1 . . H
H2C2 .3160 .4251 .0764 .05(2) Uiso calc R 1 . . H
H3C2 .4447 .5563 .1520 .040(10) Uiso calc R 1 . . H
C3 .0206(5) .4912(4) .1097(6) .0196(7) Uani d . 1 . . C
H1C3 -.0567 .5228 .1951 .020(10) Uiso calc R 1 . . H
H2C3 .0035 .4035 .1065 .010(10) Uiso calc R 1 . . H
HN .218(6) .6390(10) .203(7) .020(10) Uiso d D 1 . . H
H1W1 .361(6) .265(5) -.457(3) .030(10) Uiso d D 1 . . H
H2W1 .255(4) .247(7) -.291(12) .09(3) Uiso d D 1 . . H
H1W2 -.031(7) -.242(5) -.405(2) .030(10) Uiso d D 1 . . H
H2W2 -.139(3) -.238(6) -.250(10) .06(2) Uiso d D 1 . . H

loop_
_atom_site_aniso_label
_atom_site_aniso_U_11
_atom_site_aniso_U_22
_atom_site_aniso_U_33
_atom_site_aniso_U_12
_atom_site_aniso_U_13
_atom_site_aniso_U_23
As1 .0090(2) .0121(2) .0062(2) .00210(10) .00030(10) .00260(10)
As2 .0074(2) .0109(2) .0059(2) .00340(10) .00050(10) .00170(10)
Zn1 .0106(2) .0157(2) .0088(2) .00200(10) .00130(10) .00270(10)
Zn2 .0112(2) .0137(2) .0078(2) .00450(10) .00170(10) .00250(10)
O1 .0230(10) .0160(10) .0180(10) .0090(10) .0030(10) .0030(10)
O2 .0160(10) .0170(10) .0080(10) .0080(10) .0030(10) .0050(10)
O3 .0110(10) .0200(10) .0070(10) .0010(10) .0000(10) .0020(10)
O4 .0130(10) .039(2) .0120(10) -.0080(10) .0010(10) .0050(10)
O5 .0110(10) .0150(10) .0180(10) .0000(10) .0030(10) .0020(10)
O6 .0100(10) .0150(10) .0070(10) .0020(10) .0000(10) .0000(10)
O7 .0140(10) .0240(10) .0090(10) .0090(10) .0030(10) .0080(10)
O8 .0100(10) .0140(10) .0140(10) .0040(10) .0040(10) .0030(10)
OW1 .0150(10) .0190(10) .0160(10) .0060(10) .0020(10) .0040(10)
OW2 .0170(10) .0190(10) .0160(10) .0040(10) .0040(10) .0050(10)
N .021(2) .0120(10) .023(2) .0030(10) .0000(10) .0030(10)
C1 .030(2) .028(2) .023(2) .000(2) -.005(2) .003(2)
C2 .021(2) .025(2) .033(2) .007(2) .001(2) -.001(2)
C3 .019(2) .017(2) .021(2) .0030(10) .0000(10) .0040(10)

loop_
_atom_type_symbol
_atom_type_description
_atom_type_scat_dispersion_real
_atom_type_scat_dispersion_imag
_atom_type_scat_source
Zn Zn .2839 1.4301 'International Tables Vol C Tables 4.2.6.8 and 6.1.1.4'
As As .0499 2.0058 'International Tables Vol C Tables 4.2.6.8 and 6.1.1.4'
O O .0106 .0060 'International Tables Vol C Tables 4.2.6.8 and 6.1.1.4'
N N .0061 .0033 'International Tables Vol C Tables 4.2.6.8 and 6.1.1.4'
C C .0033 .0016 'International Tables Vol C Tables 4.2.6.8 and 6.1.1.4'
H H .0000 .0000 'International Tables Vol C Tables 4.2.6.8 and 6.1.1.4'

loop_
_geom_angle_atom_site_label_1
_geom_angle_atom_site_label_2
_geom_angle_atom_site_label_3
_geom_angle_site_symmetry_1
_geom_angle_site_symmetry_3
_geom_angle
O1 As1 O2 . . 109.78(12)
O1 As1 O3 . . 113.58(12)
O2 As1 O3 . . 112.19(12)
O1 As1 O4 . . 108.11(14)
O2 As1 O4 . . 106.62(13)
O3 As1 O4 . . 106.18(12)
O5 As2 O6 . . 109.33(12)
O5 As2 O7 . . 111.73(12)
O6 As2 O7 . . 108.98(12)
O5 As2 O8 . . 106.16(12)
O6 As2 O8 . . 112.70(11)
O7 As2 O8 . . 107.97(11)
OW2 Zn1 O7 . . 101.80(10)
OW2 Zn1 O3 . . 147.79(10)
O7 Zn1 O3 . . 110.39(10)
OW2 Zn1 O6 . 2_554 93.94(10)
O7 Zn1 O6 . 2_554 103.08(9)
O3 Zn1 O6 . 2_554 80.28(9)
OW2 Zn1 O7 . 2 90.88(10)
O7 Zn1 O7 . 2 80.30(10)
O3 Zn1 O7 . 2 93.23(10)
O6 Zn1 O7 2_554 2 173.39(9)
OW2 Zn1 Zn1 . 2 98.18(7)
O7 Zn1 Zn1 . 2 40.73(6)
O3 Zn1 Zn1 . 2 105.22(7)
O6 Zn1 Zn1 2_554 2 143.50(7)
O7 Zn1 Zn1 2 2 39.57(7)
O2 Zn2 O3 1_554 . 165.18(10)
O2 Zn2 OW1 1_554 . 94.28(10)
O3 Zn2 OW1 . . 91.03(10)
O2 Zn2 O2 1_554 2_655 84.02(10)
O3 Zn2 O2 . 2_655 91.70(9)
OW1 Zn2 O2 . 2_655 175.24(10)
O2 Zn2 O6 1_554 2_554 87.27(9)
O3 Zn2 O6 . 2_554 78.38(9)
OW1 Zn2 O6 . 2_554 96.46(10)
O2 Zn2 O6 2_655 2_554 87.91(10)
O2 Zn2 O8 1_554 1_655 91.28(9)
O3 Zn2 O8 . 1_655 102.36(9)
OW1 Zn2 O8 . 1_655 92.10(9)
O2 Zn2 O8 2_655 1_655 83.50(9)
O6 Zn2 O8 2_554 1_655 171.40(9)
O2 Zn2 Zn2 1_554 2_654 42.22(7)
O3 Zn2 Zn2 . 2_654 131.90(7)
OW1 Zn2 Zn2 . 2_654 136.34(7)
O2 Zn2 Zn2 2_655 2_654 41.80(6)
O6 Zn2 Zn2 2_554 2_654 86.76(7)
O8 Zn2 Zn2 1_655 2_654 86.47(7)
As1 O2 Zn2 . 1_556 133.09(14)
As1 O2 Zn2 . 2_655 129.96(13)
Zn2 O2 Zn2 1_556 2_655 95.98(10)
As1 O3 Zn1 . . 131.82(13)
As1 O3 Zn2 . . 126.01(13)
Zn1 O3 Zn2 . . 101.54(10)
As1 O4 HO4 . . 109.5
As2 O6 Zn1 . 2_554 132.13(13)
As2 O6 Zn2 . 2_554 122.90(12)
Zn1 O6 Zn2 2_554 2_554 99.79(10)
As2 O7 Zn1 . . 126.44(13)
As2 O7 Zn1 . 2 132.93(14)
Zn1 O7 Zn1 . 2 99.70(10)
As2 O8 Zn2 . 1_455 122.08(13)
Zn2 OW1 H1W1 . . 104(3)
Zn2 OW1 H2W1 . . 112(5)
H1W1 OW1 H2W1 . . 112(6)
Zn1 OW2 H1W2 . . 107(3)
Zn1 OW2 H2W2 . . 116(4)
H1W2 OW2 H2W2 . . 105(5)
C1 N C3 . . 110.1(3)
C1 N C2 . . 110.8(3)
C3 N C2 . . 112.9(3)
C1 N HN . . 107(3)
C3 N HN . . 109(3)
C2 N HN . . 107(3)
N C1 H1C1 . . 109.5
N C1 H2C1 . . 109.5
H1C1 C1 H2C1 . . 109.5
N C1 H3C1 . . 109.5
H1C1 C1 H3C1 . . 109.5
H2C1 C1 H3C1 . . 109.5
N C2 H1C2 . . 109.5
N C2 H2C2 . . 109.5
H1C2 C2 H2C2 . . 109.5
N C2 H3C2 . . 109.5
H1C2 C2 H3C2 . . 109.5
H2C2 C2 H3C2 . . 109.5
N C3 C3 . 2_565 110.4(4)
N C3 H1C3 . . 109.6
C3 C3 H1C3 2_565 . 109.6
N C3 H2C3 . . 109.6
C3 C3 H2C3 2_565 . 109.6
H1C3 C3 H2C3 . . 108.1

loop_
_geom_bond_atom_site_label_1
_geom_bond_atom_site_label_2
_geom_bond_site_symmetry_2
_geom_bond_distance
_geom_bond_publ_flag
As1 O1 . 1.656(2) y
As1 O2 . 1.669(2) y
As1 O3 . 1.683(2) y
As1 O4 . 1.725(2) y
As2 O5 . 1.669(2) y
As2 O6 . 1.692(2) y
As2 O7 . 1.693(2) y
As2 O8 . 1.707(2) y
Zn1 OW2 . 2.032(3) y
Zn1 O7 . 2.036(2) y
Zn1 O3 . 2.048(2) y
Zn1 O6 2_554 2.056(2) y
Zn1 O7 2 2.086(2) y
Zn1 Zn1 2 3.1508(10) ?
Zn2 O2 1_554 2.061(2) y
Zn2 O3 . 2.071(2) y
Zn2 OW1 . 2.074(3) y
Zn2 O2 2_655 2.078(2) y
Zn2 O6 2_554 2.116(2) y
Zn2 O8 1_655 2.182(2) y
Zn2 Zn2 2_654 3.0757(10) ?
O2 Zn2 1_556 2.061(2) ?
O2 Zn2 2_655 2.078(2) ?
O4 HO4 . .8200 ?
O6 Zn1 2_554 2.056(2) ?
O6 Zn2 2_554 2.116(2) ?
O7 Zn1 2 2.086(2) ?
O8 Zn2 1_455 2.182(2) ?
OW1 H1W1 . .896(10) ?
OW1 H2W1 . .898(10) ?
OW2 H1W2 . .900(10) ?
OW2 H2W2 . .900(10) ?
N C1 . 1.495(5) ?
N C3 . 1.496(5) ?
N C2 . 1.497(5) ?
N HN . .901(10) ?
C1 H1C1 . .9600 ?
C1 H2C1 . .9600 ?
C1 H3C1 . .9600 ?
C2 H1C2 . .9600 ?
C2 H2C2 . .9600 ?
C2 H3C2 . .9600 ?
C3 C3 2_565 1.514(7) ?
C3 H1C3 . .9700 ?
C3 H2C3 . .9700 ?

loop_
_geom_hbond_atom_site_label_D
_geom_hbond_atom_site_label_H
_geom_hbond_atom_site_label_A
_geom_hbond_site_symmetry_A
_geom_hbond_distance_DH
_geom_hbond_distance_HA
_geom_hbond_distance_DA
_geom_hbond_angle_DHA
_geom_hbond_publ_flag
N HN O8 2_565 .900(10) 1.870(10) 2.760(4) 168(4) y
O4 HO4 O8 1_655 .82 1.80 2.619(4) 174.41 y
OW1 H1W1 O1 1_554 .900(10) 1.810(10) 2.700(4) 173(5) y
OW1 H2W1 O5 . .900(10) 1.84(3) 2.682(3) 156(7) y
OW2 H1W2 O5 2_554 .900(10) 1.770(10) 2.659(4) 170(5) y
OW2 H2W2 O1 2 .900(10) 1.80(2) 2.686(4) 169(6) .y
